data_4000896
loop_
_publ_author_name
'Shimomura, Satoru'
'Matsuda, Ryotaro'
'Kitagawa, Susumu'

_publ_section_title
;
 Flexibility of Porous Coordination Polymers Strongly Linked to Selective
 Sorption Mechanism
;
_journal_issue 14
_journal_name_full 'Chemistry of Materials'
_journal_page_first 4129
_journal_paper_doi 10.1021/cm101410h
_journal_volume 22
_journal_year 2010
_chemical_formula_moiety 'C40 H22 Mn N10 '
_chemical_formula_sum 'C40 H22 Mn N10'
_chemical_formula_weight 697.62
_space_group_IT_number 49
_symmetry_cell_setting orthorhombic
_symmetry_Int_Tables_number 49
_symmetry_space_group_name_Hall '-P 2 2c'
_symmetry_space_group_name_H-M 'P c c m'
_cell_angle_alpha 90.0000
_cell_angle_beta 90.0000
_cell_angle_gamma 90.0000
_cell_formula_units_Z 2
_cell_length_a 11.616(3)
_cell_length_b 12.503(3)
_cell_length_c 14.891(4)
_cell_measurement_reflns_used 4878
_cell_measurement_temperature 223.1
_cell_measurement_theta_max 31.3
_cell_measurement_theta_min 2.1
_cell_volume 2162.7(10)
_computing_cell_refinement CrystalClear
_computing_data_collection CrystalClear
_computing_data_reduction CrystalStructure
_computing_publication_material 'CrystalStructure 3.8'
_computing_structure_refinement CRYSTALS
_computing_structure_solution SIR2002
_diffrn_ambient_temperature 223.1
_diffrn_detector_area_resol_mean 7.31
_diffrn_measured_fraction_theta_full 0.997
_diffrn_measured_fraction_theta_max 0.997
_diffrn_measurement_device_type 'Rigaku Mercury'
_diffrn_measurement_method \w
_diffrn_radiation_type 'Mo K\a'
_diffrn_radiation_wavelength 0.71070
_diffrn_reflns_av_R_equivalents 0.052
_diffrn_reflns_limit_h_max 15
_diffrn_reflns_limit_h_min -14
_diffrn_reflns_limit_k_max 14
_diffrn_reflns_limit_k_min -16
_diffrn_reflns_limit_l_max 19
_diffrn_reflns_limit_l_min -19
_diffrn_reflns_number 16064
_diffrn_reflns_theta_full 27.48
_diffrn_reflns_theta_max 27.48
_exptl_absorpt_coefficient_mu 0.341
_exptl_absorpt_correction_T_max 0.934
_exptl_absorpt_correction_T_min 0.682
_exptl_absorpt_correction_type multi-scan
_exptl_absorpt_process_details 'Jacobson, R. (1998) Private communication'
_exptl_crystal_colour colorless
_exptl_crystal_density_diffrn 1.071
_exptl_crystal_density_method 'not measured'
_exptl_crystal_description prism
_exptl_crystal_F_000 714.00
_exptl_crystal_size_max 0.20
_exptl_crystal_size_mid 0.20
_exptl_crystal_size_min 0.20
_refine_diff_density_max 1.34
_refine_diff_density_min -0.54
_refine_ls_extinction_method none
_refine_ls_goodness_of_fit_ref 0.974
_refine_ls_hydrogen_treatment refall
_refine_ls_number_parameters 138
_refine_ls_number_reflns 1442
_refine_ls_R_factor_gt 0.0841
_refine_ls_shift/su_max 0.0000
_refine_ls_structure_factor_coef F
_refine_ls_weighting_details
;
    Chebychev polynomial with 3 parameters (Carruthers & Watkin, 1979)
    19.8827    3.5797    16.5033
;
_refine_ls_weighting_scheme calc
_refine_ls_wR_factor_ref 0.0945
_reflns_number_gt 1361
_reflns_number_total 2584
_reflns_threshold_expression F^2^>2.0\s(F^2^)
_cod_data_source_file cm101410h_si_001.cif
_cod_data_source_block '__MnT2b_ben_b'
_cod_original_cell_volume 2162.6(9)
_cod_original_formula_sum 'C40 H22 Mn N10 '
_cod_database_code 4000896

loop_
_symmetry_equiv_pos_site_id
_symmetry_equiv_pos_as_xyz
1 +X,+Y,+Z
2 -X,+Y,1/2+Z
3 +X,-Y,1/2+Z
4 -X,-Y,+Z
5 -X,-Y,-Z
6 +X,-Y,1/2-Z
7 -X,+Y,1/2-Z
8 +X,+Y,-Z

loop_
_atom_site_label
_atom_site_type_symbol
_atom_site_fract_x
_atom_site_fract_y
_atom_site_fract_z
_atom_site_U_iso_or_equiv
_atom_site_adp_type
_atom_site_occupancy
_atom_site_symmetry_multiplicity
_atom_site_calc_flag
_atom_site_refinement_flags
Mn(1) Mn 0.5000 0.5000 0.7500 0.0370(2) Uani 1.00 4 d S
N(1) N 0.4986(2) 0.3747(2) 0.6458(2) 0.0510(8) Uani 1.00 1 d .
N(2) N 0.9059(6) -0.1396(5) 0.6427(5) 0.124(2) Uani 1.00 1 d .
N(3) N 0.6955(2) 0.5000 0.7500 0.0408(9) Uani 1.00 2 d S
C(1) C 0.5368(3) 0.3417(2) 0.5798(2) 0.0423(9) Uani 1.00 1 d .
C(2) C 0.5827(4) 0.3021(4) 0.5000 0.0438(13) Uani 1.00 2 d S
C(3) C 0.6768(5) 0.2264(4) 0.5000 0.0541(15) Uani 1.00 2 d S
C(4) C 0.7243(4) 0.1880(4) 0.5804(3) 0.0730(15) Uani 1.00 1 d .
C(5) C 0.8058(5) 0.1074(5) 0.5800(4) 0.093(2) Uani 1.00 1 d .
C(6) C 0.8435(7) 0.0638(6) 0.5000 0.082(2) Uani 1.00 2 d S
C(7) C 0.9362(8) -0.0272(7) 0.5000 0.088(2) Uani 1.00 2 d S
C(8) C 0.9229(4) -0.0920(3) 0.5797(4) 0.0682(14) Uani 1.00 1 d .
C(9) C 0.7551(3) 0.4118(2) 0.7678(2) 0.0475(10) Uani 1.00 1 d .
C(10) C 0.8743(2) 0.4080(2) 0.7681(2) 0.0445(9) Uani 1.00 1 d .
C(11) C 0.9358(3) 0.5000 0.7500 0.0349(10) Uani 1.00 2 d S
C(12) C 0.117(2) 0.4691(18) 0.000000(10) 0.198(10) Uani 1.00 2 d S
C(13) C 0.033(2) 0.3934(9) 0.000000(10) 0.188(8) Uani 1.00 2 d S
C(14) C -0.080(2) 0.4233(17) 0.000000(10) 0.185(9) Uani 1.00 2 d S
H(1) H 0.6994 0.2174 0.6359 0.087 Uiso 1.00 1 c R
H(2) H 0.8365 0.0820 0.6352 0.112 Uiso 1.00 1 c R
H(3) H 0.7140 0.3481 0.7813 0.057 Uiso 1.00 1 c R
H(4) H 0.9133 0.3429 0.7808 0.053 Uiso 1.00 1 c R
H(5) H 0.1966 0.4508 0.0000 0.238 Uiso 1.00 2 c R
H(6) H 0.0539 0.3199 0.0000 0.226 Uiso 1.00 2 c R
H(7) H -0.1369 0.3686 0.0000 0.222 Uiso 1.00 2 c R

loop_
_atom_site_aniso_label
_atom_site_aniso_U_11
_atom_site_aniso_U_22
_atom_site_aniso_U_33
_atom_site_aniso_U_12
_atom_site_aniso_U_13
_atom_site_aniso_U_23
Mn(1) 0.0191(4) 0.0487(5) 0.0432(5) 0.0000 0.0000 0.0000
N(1) 0.0403(14) 0.0596(18) 0.0531(17) 0.0140(16) -0.0001(16) -0.0083(15)
N(2) 0.125(4) 0.097(4) 0.151(6) -0.020(3) 0.003(4) 0.030(4)
N(3) 0.0205(16) 0.048(2) 0.054(2) 0.0000 0.0000 0.012(2)
C(1) 0.0341(15) 0.0418(17) 0.051(2) 0.0107(13) -0.0000(14) 0.0001(16)
C(2) 0.042(2) 0.043(2) 0.045(2) 0.020(2) 0.0000 0.0000
C(3) 0.050(3) 0.058(3) 0.054(3) 0.030(2) 0.0000 0.0000
C(4) 0.078(3) 0.094(3) 0.047(2) 0.051(2) -0.003(2) 0.003(2)
C(5) 0.095(4) 0.119(4) 0.067(3) 0.068(4) -0.002(2) 0.004(3)
C(6) 0.070(4) 0.083(5) 0.094(5) 0.035(4) 0.0000 0.0000
C(7) 0.085(5) 0.077(5) 0.102(6) 0.004(4) 0.0000 0.0000
C(8) 0.055(2) 0.042(2) 0.108(4) 0.0151(18) 0.004(2) 0.017(2)
C(9) 0.0238(13) 0.0450(19) 0.074(2) -0.0041(13) -0.0010(14) 0.0157(17)
C(10) 0.0261(14) 0.0403(17) 0.067(2) 0.0017(13) -0.0022(13) 0.0094(15)
C(11) 0.0209(18) 0.042(2) 0.042(2) 0.0000 0.0000 0.000(2)
C(12) 0.39(4) 0.130(12) 0.078(7) 0.039(18) 0.0000 0.0000
C(13) 0.38(3) 0.104(10) 0.078(7) 0.032(17) 0.0000 0.0000
C(14) 0.32(3) 0.136(14) 0.098(11) -0.007(17) 0.0000 0.0000

loop_
_atom_type_symbol
_atom_type_description
_atom_type_scat_dispersion_real
_atom_type_scat_dispersion_imag
_atom_type_scat_source
C C 0.003 0.002
;
International Tables for Crystallography
(1992, Vol. C, Tables 4.2.6.8 and 6.1.1.4)
;
H H 0.000 0.000
;
International Tables for Crystallography
(1992, Vol. C, Table 6.1.1.4)
;
N N 0.006 0.003
;
International Tables for Crystallography
(1992, Vol. C, Tables 4.2.6.8 and 6.1.1.4)
;
Mn Mn 0.337 0.728
;
International Tables for Crystallography
(1992, Vol. C, Tables 4.2.6.8 and 6.1.1.4)
;

loop_
_geom_angle_atom_site_label_1
_geom_angle_atom_site_label_2
_geom_angle_atom_site_label_3
_geom_angle
_geom_angle_publ_flag
_geom_angle_site_symmetry_1
_geom_angle_site_symmetry_3
N(1) Mn(1) N(1) 90.57(12) yes . 4_665
N(1) Mn(1) N(1) 179.15(12) yes . 6_566
N(1) Mn(1) N(1) 89.44(12) yes . 7_656
N(1) Mn(1) N(3) 90.42(8) yes . .
N(1) Mn(1) N(3) 89.58(8) yes . 4_665
N(1) Mn(1) N(1) 89.44(12) yes 4_665 6_566
N(1) Mn(1) N(1) 179.15(12) yes 4_665 7_656
N(1) Mn(1) N(3) 89.58(8) yes 4_665 .
N(1) Mn(1) N(3) 90.42(8) yes 4_665 4_665
N(1) Mn(1) N(1) 90.57(12) yes 6_566 7_656
N(1) Mn(1) N(3) 90.42(8) yes 6_566 .
N(1) Mn(1) N(3) 89.58(8) yes 6_566 4_665
N(1) Mn(1) N(3) 89.58(8) yes 7_656 .
N(1) Mn(1) N(3) 90.42(8) yes 7_656 4_665
N(3) Mn(1) N(3) 180.0000 yes . 4_665
Mn(1) N(1) C(1) 148.2(3) yes . .
Mn(1) N(3) C(9) 121.43(19) yes . .
Mn(1) N(3) C(9) 121.43(19) yes . 6_566
C(9) N(3) C(9) 117.1(3) yes . 6_566
N(1) C(1) C(2) 179.9(4) yes . .
C(1) C(2) C(1) 117.0(4) yes . 8_556
C(1) C(2) C(3) 121.5(2) yes . .
C(1) C(2) C(3) 121.5(2) yes 8_556 .
C(2) C(3) C(4) 121.4(2) yes . .
C(2) C(3) C(4) 121.4(3) yes . 8_556
C(4) C(3) C(4) 117.2(5) yes . 8_556
C(3) C(4) C(5) 121.0(4) yes . .
C(4) C(5) C(6) 120.5(5) yes . .
C(5) C(6) C(5) 119.2(7) yes . 8_556
C(5) C(6) C(7) 120.3(4) yes . .
C(5) C(6) C(7) 120.3(4) yes 8_556 .
C(6) C(7) C(7) 108.8(6) yes . 4_755
C(6) C(7) C(8) 109.5(5) yes . .
C(6) C(7) C(8) 109.5(5) yes . 8_556
C(7) C(7) C(8) 109.3(5) yes 4_755 .
C(7) C(7) C(8) 109.3(5) yes 4_755 8_556
C(8) C(7) C(8) 110.4(6) yes . 8_556
N(2) C(8) C(7) 175.6(6) yes . .
N(3) C(9) C(10) 123.4(3) yes . .
C(9) C(10) C(11) 119.2(3) yes . .
C(10) C(11) C(10) 117.6(3) yes . 6_566
C(10) C(11) C(11) 121.18(19) yes . 4_765
C(10) C(11) C(11) 121.18(19) yes 6_566 4_765
C(13) C(12) C(14) 116(2) yes . 4_565
C(12) C(13) C(14) 120.0(17) yes . .
C(12) C(14) C(13) 124(2) yes 4_565 .
C(3) C(4) H(1) 119.4 no . .
C(5) C(4) H(1) 119.6 no . .
C(4) C(5) H(2) 119.8 no . .
C(6) C(5) H(2) 119.7 no . .
N(3) C(9) H(3) 118.4 no . .
C(10) C(9) H(3) 118.2 no . .
C(9) C(10) H(4) 120.4 no . .
C(11) C(10) H(4) 120.4 no . .
C(13) C(12) H(5) 121.9 no . .
C(14) C(12) H(5) 121.7 no 4_565 .
C(12) C(13) H(6) 119.4 no . .
C(14) C(13) H(6) 120.6 no . .
C(12) C(14) H(7) 118.3 no 4_565 .
C(13) C(14) H(7) 118.1 no . .

loop_
_geom_bond_atom_site_label_1
_geom_bond_atom_site_label_2
_geom_bond_distance
_geom_bond_publ_flag
_geom_bond_site_symmetry_2
Mn(1) N(1) 2.205(3) yes .
Mn(1) N(1) 2.205(3) yes 4_665
Mn(1) N(1) 2.205(3) yes 6_566
Mn(1) N(1) 2.205(3) yes 7_656
Mn(1) N(3) 2.270(3) yes .
Mn(1) N(3) 2.270(3) yes 4_665
N(1) C(1) 1.155(5) yes .
N(2) C(8) 1.129(9) yes .
N(3) C(9) 1.329(4) yes .
N(3) C(9) 1.329(4) yes 6_566
C(1) C(2) 1.393(4) yes .
C(2) C(3) 1.446(8) yes .
C(3) C(4) 1.403(5) yes .
C(3) C(4) 1.403(5) yes 8_556
C(4) C(5) 1.383(8) yes .
C(5) C(6) 1.382(7) yes .
C(6) C(7) 1.566(12) yes .
C(7) C(7) 1.631(13) yes 4_755
C(7) C(8) 1.445(7) yes .
C(7) C(8) 1.445(7) yes 8_556
C(9) C(10) 1.385(4) yes .
C(10) C(11) 1.381(3) yes .
C(11) C(11) 1.490(5) yes 4_765
C(12) C(13) 1.36(3) yes .
C(12) C(14) 1.41(3) yes 4_565
C(13) C(14) 1.37(4) yes .
C(4) H(1) 0.950 no .
C(5) H(2) 0.950 no .
C(9) H(3) 0.950 no .
C(10) H(4) 0.950 no .
C(12) H(5) 0.950 no .
C(13) H(6) 0.950 no .
C(14) H(7) 0.950 no .

loop_
_geom_contact_atom_site_label_1
_geom_contact_atom_site_label_2
_geom_contact_distance
_geom_contact_site_symmetry_2
C(6) C(8) 2.983(9) 5_756
C(7) N(2) 3.497(10) 5_756
C(7) C(5) 3.378(11) 5_756
C(7) C(8) 2.511(9) 5_756
C(10) C(10) 2.969(4) 7_756
C(10) C(14) 3.499(6) 1_656
C(11) C(10) 2.501(4) 7_756
C(14) C(10) 3.499(6) 1_454
C(14) C(10) 3.499(6) 8_456
N(2) H(2) 3.480 6_556
N(2) H(4) 2.787 6_556
N(2) H(6) 3.542 3_655
N(2) H(7) 3.599 3_655
C(1) H(5) 3.587 2_655
C(2) H(5) 3.167 2_655
C(3) H(5) 3.169 2_655
C(3) H(6) 3.340 2_655
C(4) H(6) 3.285 2_655
C(5) H(6) 3.336 2_655
C(6) H(6) 3.417 2_655
C(7) H(2) 3.391 5_756
C(8) H(6) 3.441 3_655
C(10) H(4) 2.698 7_756
C(10) H(7) 3.490 1_656
C(11) H(4) 2.672 7_756
C(14) H(4) 3.417 1_454
C(14) H(4) 3.417 8_456
H(2) N(2) 3.480 6_556
H(4) N(2) 2.787 6_556
H(4) C(10) 2.698 7_756
H(4) C(14) 3.417 1_656
H(4) H(4) 2.214 7_756
H(4) H(7) 3.332 1_656
H(5) C(1) 3.587 2_654
H(5) C(1) 3.587 7_655
H(5) C(2) 3.167 2_654
H(5) C(3) 3.169 2_654
H(6) N(2) 3.542 3_454
H(6) N(2) 3.542 6_455
H(6) C(3) 3.340 2_654
H(6) C(4) 3.285 2_654
H(6) C(4) 3.285 7_655
H(6) C(5) 3.336 2_654
H(6) C(5) 3.336 7_655
H(6) C(6) 3.417 2_654
H(6) C(8) 3.441 3_454
H(6) C(8) 3.441 6_455
H(7) N(2) 3.599 3_454
H(7) N(2) 3.599 6_455
H(7) C(10) 3.490 1_454
H(7) C(10) 3.490 8_456
H(7) H(4) 3.332 1_454
H(7) H(4) 3.332 8_456

loop_
_geom_torsion_atom_site_label_1
_geom_torsion_atom_site_label_2
_geom_torsion_atom_site_label_3
_geom_torsion_atom_site_label_4
_geom_torsion
_geom_torsion_site_symmetry_1
_geom_torsion_site_symmetry_3
_geom_torsion_site_symmetry_4
N(1) Mn(1) N(1) C(1) 47.4(5) . 4_665 4_665
N(1) Mn(1) N(1) C(1) 47.4(5) 4_665 . .
N(1) Mn(1) N(1) C(1) 138(8) . 6_566 6_566
N(1) Mn(1) N(1) C(1) 138(8) 6_566 . .
N(1) Mn(1) N(1) C(1) -131.8(5) . 7_656 7_656
N(1) Mn(1) N(1) C(1) -131.8(5) 7_656 . .
N(1) Mn(1) N(3) C(9) -58.3(2) . . .
N(1) Mn(1) N(3) C(9) 121.7(2) . . 6_566
N(3) Mn(1) N(1) C(1) -42.2(5) . . .
N(1) Mn(1) N(3) C(9) -148.8(2) . 4_665 4_665
N(3) Mn(1) N(1) C(1) 137.8(5) 4_665 . .
N(1) Mn(1) N(1) C(1) -131.8(5) 4_665 6_566 6_566
N(1) Mn(1) N(1) C(1) -131.8(5) 6_566 4_665 4_665
N(1) Mn(1) N(1) C(1) 138(8) 4_665 7_656 7_656
N(1) Mn(1) N(1) C(1) 138(8) 7_656 4_665 4_665
N(1) Mn(1) N(3) C(9) -148.8(2) 4_665 . .
N(1) Mn(1) N(3) C(9) 31.2(2) 4_665 . 6_566
N(3) Mn(1) N(1) C(1) 137.8(5) . 4_665 4_665
N(1) Mn(1) N(3) C(9) -58.3(2) 4_665 4_665 4_665
N(3) Mn(1) N(1) C(1) -42.2(5) 4_665 4_665 4_665
N(1) Mn(1) N(1) C(1) 47.4(5) 6_566 7_656 7_656
N(1) Mn(1) N(1) C(1) 47.4(5) 7_656 6_566 6_566
N(1) Mn(1) N(3) C(9) 121.7(2) 6_566 . .
N(1) Mn(1) N(3) C(9) -58.3(2) 6_566 . 6_566
N(3) Mn(1) N(1) C(1) -42.2(5) . 6_566 6_566
N(1) Mn(1) N(3) C(9) 31.2(2) 6_566 4_665 4_665
N(3) Mn(1) N(1) C(1) 137.8(5) 4_665 6_566 6_566
N(1) Mn(1) N(3) C(9) 31.2(2) 7_656 . .
N(1) Mn(1) N(3) C(9) -148.8(2) 7_656 . 6_566
N(3) Mn(1) N(1) C(1) 137.8(5) . 7_656 7_656
N(1) Mn(1) N(3) C(9) 121.7(2) 7_656 4_665 4_665
N(3) Mn(1) N(1) C(1) -42.2(5) 4_665 7_656 7_656
Mn(1) N(1) C(1) C(2) -81(143) . . .
Mn(1) N(3) C(9) C(10) 179.7(2) . . .
Mn(1) N(3) C(9) C(10) 179.7(2) . 6_566 6_566
C(9) N(3) C(9) C(10) -0.3(4) . 6_566 6_566
C(9) N(3) C(9) C(10) -0.3(4) 6_566 . .
N(1) C(1) C(2) C(1) -4(178) . . 8_556
N(1) C(1) C(2) C(3) 173(174) . . .
C(1) C(2) C(3) C(4) 1.2(8) . . .
C(1) C(2) C(3) C(4) -178.8(4) . . 8_556
C(1) C(2) C(3) C(4) 178.8(4) 8_556 . .
C(1) C(2) C(3) C(4) -1.2(8) 8_556 . 8_556
C(2) C(3) C(4) C(5) 173.1(5) . . .
C(2) C(3) C(4) C(5) -173.1(5) . 8_556 8_556
C(4) C(3) C(4) C(5) 6.8(8) . 8_556 8_556
C(4) C(3) C(4) C(5) -6.8(8) 8_556 . .
C(3) C(4) C(5) C(6) 0.9(9) . . .
C(4) C(5) C(6) C(5) 5.3(10) . . 8_556
C(4) C(5) C(6) C(7) 179.7(6) . . .
C(5) C(6) C(7) C(8) 32.2(10) . . .
C(5) C(6) C(7) C(7) -87.2(6) . . 4_755
C(5) C(6) C(7) C(8) 153.4(6) . . 8_556
C(5) C(6) C(7) C(8) -153.4(6) 8_556 . .
C(5) C(6) C(7) C(7) 87.2(6) 8_556 . 4_755
C(5) C(6) C(7) C(8) -32.2(10) 8_556 . 8_556
C(6) C(7) C(7) C(8) 60.5(4) . 4_755 4_755
C(6) C(7) C(8) N(2) 14(9) . . .
C(6) C(7) C(8) N(2) -14(9) . 8_556 8_556
C(7) C(7) C(8) N(2) 133(8) 4_755 . .
C(8) C(7) C(7) C(6) 60.5(4) . 4_755 4_755
C(8) C(7) C(7) C(8) -59.1(8) . 4_755 4_755
C(7) C(7) C(8) N(2) -133(8) 4_755 8_556 8_556
C(8) C(7) C(7) C(6) -60.5(4) 8_556 4_755 4_755
C(8) C(7) C(8) N(2) 107(8) . 8_556 8_556
C(8) C(7) C(8) N(2) -107(8) 8_556 . .
N(3) C(9) C(10) C(11) 0.7(5) . . .
C(9) C(10) C(11) C(10) -0.3(3) . . 6_566
C(9) C(10) C(11) C(11) 179.7(2) . . 4_765
C(10) C(11) C(11) C(10) -153.6(2) . 4_765 4_765
C(10) C(11) C(11) C(10) 26.4(2) 6_566 4_765 4_765
